data_7111637
loop_
_publ_author_name
'Banert, Klaus'
'Hagedorn, Manfred'
'Wutke, Jens'
'Ecorchard, Petra'
'Schaarschmidt, Dieter'
'Lang, Heinrich'

_publ_section_title
;
 Elusive ethynyl azides: trapping by 1,3-dipolar cycloaddition and
 decomposition to cyanocarbenes
;
_journal_issue 23
_journal_name_full 'Chemical Communications'
_journal_page_first 4058
_journal_paper_doi 10.1039/c0cc00079e
_journal_volume 46
_journal_year 2010
_chemical_formula_moiety 'C11 H13 N O S'
_chemical_formula_sum 'C11 H13 N O S'
_chemical_formula_weight 207.28
_chemical_name_systematic
;
?
;
_space_group_IT_number 14
_symmetry_cell_setting monoclinic
_symmetry_space_group_name_Hall '-P 2ybc'
_symmetry_space_group_name_H-M 'P 1 21/c 1'
_atom_sites_solution_hydrogens geom
_atom_sites_solution_primary direct
_atom_sites_solution_secondary difmap
_audit_creation_method SHELXL-97
_cell_angle_alpha 90.00
_cell_angle_beta 108.164(11)
_cell_angle_gamma 90.00
_cell_formula_units_Z 4
_cell_length_a 10.1586(10)
_cell_length_b 10.9459(8)
_cell_length_c 10.0846(10)
_cell_measurement_reflns_used 2389
_cell_measurement_temperature 100
_cell_measurement_theta_max 61.9988
_cell_measurement_theta_min 4.0621
_cell_volume 1065.48(18)
_computing_cell_refinement
;
CrysAlis RED, Oxford Diffraction Ltd.,
Version 1.171.32.37 (release 24-10-2008 CrysAlis171 .NET)
(compiled Oct 24 2008,09:44:38)
;
_computing_data_collection
;
CrysAlis CCD, Oxford Diffraction Ltd.,
Version 1.171.32.37 (release 24-10-2008 CrysAlis171 .NET)
(compiled Oct 24 2008,09:44:38)
;
_computing_data_reduction
;
CrysAlis RED, Oxford Diffraction Ltd.,
Version 1.171.32.37 (release 24-10-2008 CrysAlis171 .NET)
(compiled Oct 24 2008,09:44:38)
;
_computing_structure_refinement 'SHELXL-97 (Sheldrick, 1997)'
_computing_structure_solution 'SHELXS-97 (Sheldrick, 1990)'
_diffrn_ambient_temperature 100
_diffrn_measured_fraction_theta_full 0.963
_diffrn_measured_fraction_theta_max 0.963
_diffrn_measurement_device_type 'Oxford Gemini S'
_diffrn_measurement_method '\w scans'
_diffrn_radiation_monochromator graphite
_diffrn_radiation_source 'fine-focus sealed tube'
_diffrn_radiation_type CuK\a
_diffrn_radiation_wavelength 1.54184
_diffrn_reflns_av_R_equivalents 0.0380
_diffrn_reflns_av_sigmaI/netI 0.0411
_diffrn_reflns_limit_h_max 11
_diffrn_reflns_limit_h_min -11
_diffrn_reflns_limit_k_max 12
_diffrn_reflns_limit_k_min -12
_diffrn_reflns_limit_l_max 11
_diffrn_reflns_limit_l_min -9
_diffrn_reflns_number 3718
_diffrn_reflns_theta_full 61.97
_diffrn_reflns_theta_max 61.97
_diffrn_reflns_theta_min 4.58
_diffrn_standards_decay_% 0
_diffrn_standards_interval_count 50
_diffrn_standards_interval_time 10
_diffrn_standards_number 2
_exptl_absorpt_coefficient_mu 2.419
_exptl_absorpt_correction_T_max 0.834
_exptl_absorpt_correction_T_min 0.733
_exptl_absorpt_correction_type analytical
_exptl_absorpt_process_details
;
CrysAlis RED, Oxford Diffraction Ltd.,
Version 1.171.32.37 (release 24-10-2008 CrysAlis171 .NET)
(compiled Oct 24 2008,09:44:38)
Analytical numeric absorption correction using a multifaceted crystal
model based on expressions derived by R.C. Clark & J.S. Reid.
(Clark, R. C. & Reid, J. S. (1995). Acta Cryst. A51, 887-897)
;
_exptl_crystal_colour colorless
_exptl_crystal_density_diffrn 1.292
_exptl_crystal_density_method 'not measured'
_exptl_crystal_description block
_exptl_crystal_F_000 440
_exptl_crystal_size_max 0.18
_exptl_crystal_size_mid 0.14
_exptl_crystal_size_min 0.08
_refine_diff_density_max 0.345
_refine_diff_density_min -0.381
_refine_diff_density_rms 0.076
_refine_ls_extinction_method none
_refine_ls_goodness_of_fit_ref 1.097
_refine_ls_hydrogen_treatment constr
_refine_ls_matrix_type full
_refine_ls_number_parameters 127
_refine_ls_number_reflns 1621
_refine_ls_number_restraints 0
_refine_ls_restrained_S_all 1.097
_refine_ls_R_factor_all 0.0561
_refine_ls_R_factor_gt 0.0450
_refine_ls_shift/su_max 0.001
_refine_ls_shift/su_mean 0.000
_refine_ls_structure_factor_coef Fsqd
_refine_ls_weighting_details 'calc w=1/[\s^2^(Fo^2^)+(0.0916P)^2^+0.0000P] where P=(Fo^2^+2Fc^2^)/3'
_refine_ls_weighting_scheme calc
_refine_ls_wR_factor_gt 0.1239
_refine_ls_wR_factor_ref 0.1338
_reflns_number_gt 1292
_reflns_number_total 1621
_reflns_threshold_expression >2sigma(I)
_cod_data_source_file c0cc00079esup1.cif
_cod_data_source_block exp_036
_cod_original_cell_volume 1065.48(17)
_cod_database_code 7111637

loop_
_symmetry_equiv_pos_as_xyz
'x, y, z'
'-x, y+1/2, -z+1/2'
'-x, -y, -z'
'x, -y-1/2, z-1/2'

loop_
_atom_site_label
_atom_site_type_symbol
_atom_site_fract_x
_atom_site_fract_y
_atom_site_fract_z
_atom_site_U_iso_or_equiv
_atom_site_adp_type
_atom_site_occupancy
_atom_site_symmetry_multiplicity
_atom_site_calc_flag
_atom_site_refinement_flags
C1 C 0.8685(3) 0.6014(2) 0.1127(3) 0.0273(6) Uani 1 1 d .
H1A H 0.9355 0.5375 0.1449 0.041 Uiso 1 1 calc R
H1B H 0.7854 0.5681 0.0487 0.041 Uiso 1 1 calc R
H1C H 0.8477 0.6371 0.1908 0.041 Uiso 1 1 calc R
C2 C 1.0778(3) 0.7752(2) 0.1581(3) 0.0260(6) Uani 1 1 d .
H2A H 1.1450 0.7120 0.1941 0.039 Uiso 1 1 calc R
H2B H 1.0468 0.8069 0.2321 0.039 Uiso 1 1 calc R
H2C H 1.1192 0.8398 0.1203 0.039 Uiso 1 1 calc R
C3 C 0.8227(3) 0.8293(2) -0.0311(3) 0.0209(6) Uani 1 1 d .
C4 C 0.8472(3) 0.9384(2) 0.0456(3) 0.0230(6) Uani 1 1 d .
C5 C 0.7013(3) 0.8128(2) -0.1547(3) 0.0202(6) Uani 1 1 d .
C6 C 0.6112(3) 0.9117(2) -0.2033(3) 0.0239(6) Uani 1 1 d .
H6 H 0.6246 0.9835 -0.1514 0.029 Uiso 1 1 calc R
C7 C 0.5031(3) 0.9048(2) -0.3265(3) 0.0268(7) Uani 1 1 d .
H7 H 0.4459 0.9724 -0.3560 0.032 Uiso 1 1 calc R
C8 C 0.4773(3) 0.7995(2) -0.4079(3) 0.0249(6) Uani 1 1 d .
C9 C 0.5641(3) 0.7002(2) -0.3576(3) 0.0232(6) Uani 1 1 d .
H9 H 0.5483 0.6277 -0.4083 0.028 Uiso 1 1 calc R
C10 C 0.6722(3) 0.7057(2) -0.2353(3) 0.0216(6) Uani 1 1 d .
H10 H 0.7274 0.6371 -0.2053 0.026 Uiso 1 1 calc R
C11 C 0.3637(3) 0.7930(3) -0.5452(3) 0.0310(7) Uani 1 1 d .
H11A H 0.3147 0.8693 -0.5627 0.046 Uiso 0.50 1 calc PR
H11B H 0.3007 0.7284 -0.5421 0.046 Uiso 0.50 1 calc PR
H11C H 0.4031 0.7770 -0.6185 0.046 Uiso 0.50 1 calc PR
H11D H 0.3643 0.7139 -0.5862 0.046 Uiso 0.50 1 calc PR
H11E H 0.3783 0.8547 -0.6068 0.046 Uiso 0.50 1 calc PR
H11F H 0.2759 0.8061 -0.5304 0.046 Uiso 0.50 1 calc PR
N1 N 0.8626(3) 1.0305(2) 0.1051(2) 0.0310(6) Uani 1 1 d .
O1 O 0.98110(18) 0.65356(15) -0.07979(18) 0.0237(5) Uani 1 1 d .
S1 S 0.93665(6) 0.71514(5) 0.02689(6) 0.0198(3) Uani 1 1 d .

loop_
_atom_site_aniso_label
_atom_site_aniso_U_11
_atom_site_aniso_U_22
_atom_site_aniso_U_33
_atom_site_aniso_U_23
_atom_site_aniso_U_13
_atom_site_aniso_U_12
C1 0.0347(15) 0.0215(13) 0.0308(15) 0.0046(12) 0.0175(13) 0.0047(12)
C2 0.0310(15) 0.0235(13) 0.0207(13) 0.0006(11) 0.0042(13) 0.0047(11)
C3 0.0270(14) 0.0138(11) 0.0230(13) 0.0020(11) 0.0095(12) 0.0028(10)
C4 0.0248(13) 0.0225(14) 0.0219(14) 0.0037(12) 0.0077(12) 0.0047(10)
C5 0.0244(13) 0.0183(12) 0.0196(13) 0.0036(11) 0.0092(12) -0.0013(10)
C6 0.0293(14) 0.0192(12) 0.0250(14) -0.0034(11) 0.0112(13) 0.0004(11)
C7 0.0256(14) 0.0219(13) 0.0317(15) 0.0011(12) 0.0071(13) 0.0051(11)
C8 0.0243(14) 0.0268(13) 0.0247(14) 0.0018(12) 0.0093(12) -0.0003(11)
C9 0.0263(14) 0.0188(12) 0.0254(14) -0.0023(11) 0.0092(13) -0.0030(10)
C10 0.0260(14) 0.0163(11) 0.0241(14) 0.0025(10) 0.0102(12) -0.0004(10)
C11 0.0285(15) 0.0293(14) 0.0311(16) -0.0004(12) 0.0034(14) -0.0009(11)
N1 0.0391(13) 0.0204(12) 0.0287(13) -0.0037(11) 0.0035(11) 0.0031(10)
O1 0.0297(10) 0.0210(9) 0.0208(10) -0.0006(8) 0.0087(9) 0.0039(7)
S1 0.0252(4) 0.0162(4) 0.0191(4) 0.0005(2) 0.0087(3) 0.0024(2)

loop_
_atom_type_symbol
_atom_type_description
_atom_type_scat_dispersion_real
_atom_type_scat_dispersion_imag
_atom_type_scat_source
C C 0.0181 0.0091 'International Tables Vol C Tables 4.2.6.8 and 6.1.1.4'
H H 0.0000 0.0000 'International Tables Vol C Tables 4.2.6.8 and 6.1.1.4'
N N 0.0311 0.0180 'International Tables Vol C Tables 4.2.6.8 and 6.1.1.4'
O O 0.0492 0.0322 'International Tables Vol C Tables 4.2.6.8 and 6.1.1.4'
S S 0.3331 0.5567 'International Tables Vol C Tables 4.2.6.8 and 6.1.1.4'

loop_
_geom_angle_atom_site_label_1
_geom_angle_atom_site_label_2
_geom_angle_atom_site_label_3
_geom_angle
S1 C1 H1A 109.5
S1 C1 H1B 109.5
H1A C1 H1B 109.5
S1 C1 H1C 109.5
H1A C1 H1C 109.5
H1B C1 H1C 109.5
S1 C2 H2A 109.5
S1 C2 H2B 109.5
H2A C2 H2B 109.5
S1 C2 H2C 109.5
H2A C2 H2C 109.5
H2B C2 H2C 109.5
C4 C3 C5 122.1(2)
C4 C3 S1 117.16(19)
C5 C3 S1 120.69(19)
N1 C4 C3 177.1(3)
C6 C5 C10 116.4(2)
C6 C5 C3 119.1(2)
C10 C5 C3 124.4(2)
C7 C6 C5 121.4(2)
C7 C6 H6 119.3
C5 C6 H6 119.3
C6 C7 C8 121.8(2)
C6 C7 H7 119.1
C8 C7 H7 119.1
C9 C8 C7 116.8(2)
C9 C8 C11 121.1(2)
C7 C8 C11 122.1(2)
C10 C9 C8 122.1(2)
C10 C9 H9 119.0
C8 C9 H9 119.0
C9 C10 C5 121.4(2)
C9 C10 H10 119.3
C5 C10 H10 119.3
C8 C11 H11A 109.5
C8 C11 H11B 109.5
H11A C11 H11B 109.5
C8 C11 H11C 109.5
H11A C11 H11C 109.5
H11B C11 H11C 109.5
C8 C11 H11D 109.5
H11A C11 H11D 141.1
H11B C11 H11D 56.3
H11C C11 H11D 56.3
C8 C11 H11E 109.5
H11A C11 H11E 56.3
H11B C11 H11E 141.1
H11C C11 H11E 56.3
H11D C11 H11E 109.5
C8 C11 H11F 109.5
H11A C11 H11F 56.3
H11B C11 H11F 56.3
H11C C11 H11F 141.1
H11D C11 H11F 109.5
H11E C11 H11F 109.5
O1 S1 C3 115.21(12)
O1 S1 C2 111.31(12)
C3 S1 C2 107.30(13)
O1 S1 C1 107.06(12)
C3 S1 C1 111.13(13)
C2 S1 C1 104.32(14)

loop_
_geom_bond_atom_site_label_1
_geom_bond_atom_site_label_2
_geom_bond_distance
C1 S1 1.775(3)
C1 H1A 0.9600
C1 H1B 0.9600
C1 H1C 0.9600
C2 S1 1.749(3)
C2 H2A 0.9600
C2 H2B 0.9600
C2 H2C 0.9600
C3 C4 1.402(4)
C3 C5 1.465(4)
C3 S1 1.680(2)
C4 N1 1.159(4)
C5 C6 1.404(4)
C5 C10 1.405(4)
C6 C7 1.380(4)
C6 H6 0.9300
C7 C8 1.392(4)
C7 H7 0.9300
C8 C9 1.392(4)
C8 C11 1.503(4)
C9 C10 1.373(4)
C9 H9 0.9300
C10 H10 0.9300
C11 H11A 0.9600
C11 H11B 0.9600
C11 H11C 0.9600
C11 H11D 0.9600
C11 H11E 0.9600
C11 H11F 0.9600
O1 S1 1.4555(19)

loop_
_geom_torsion_atom_site_label_1
_geom_torsion_atom_site_label_2
_geom_torsion_atom_site_label_3
_geom_torsion_atom_site_label_4
_geom_torsion
C5 C3 C4 N1 -3(6)
S1 C3 C4 N1 179(100)
C4 C3 C5 C6 4.2(4)
S1 C3 C5 C6 -177.6(2)
C4 C3 C5 C10 179.8(3)
S1 C3 C5 C10 -1.9(4)
C10 C5 C6 C7 -2.3(4)
C3 C5 C6 C7 173.7(2)
C5 C6 C7 C8 0.6(4)
C6 C7 C8 C9 1.4(4)
C6 C7 C8 C11 -177.3(3)
C7 C8 C9 C10 -1.5(4)
C11 C8 C9 C10 177.2(3)
C8 C9 C10 C5 -0.3(4)
C6 C5 C10 C9 2.2(4)
C3 C5 C10 C9 -173.6(3)
C4 C3 S1 O1 -134.6(2)
C5 C3 S1 O1 47.1(2)
C4 C3 S1 C2 -10.0(3)
C5 C3 S1 C2 171.6(2)
C4 C3 S1 C1 103.4(2)
C5 C3 S1 C1 -74.9(2)
